data_4305428
loop_
_publ_author_name
'Junhua Jia'
'Alexander J. Blake'
'Neil R. Champness'
'Peter Hubberstey'
'Claire Wilson'
'Martin Schr\"oder'

_publ_section_title
;
Multi-Dimensional Transition-Metal Coordination Polymers of
4,4'-Bipyridine-N,N'-dioxide: 1D Chains and 2D Sheets
;
_journal_name_full 'Inorganic Chemistry'
_journal_page_first 8652
_journal_page_last 8664
_journal_paper_doi 10.1021/ic800422g
_journal_volume 47
_journal_year 2008
_chemical_formula_moiety 'C22 H24 Cu N4 O6, 2(F5 Zr)'
_chemical_formula_sum 'C22 H24 Cu F10 N4 O6 Zr2'
_chemical_formula_weight 876.43
_chemical_name_systematic
; 
 ? 
;
_space_group_IT_number 15
_symmetry_cell_setting monoclinic
_symmetry_space_group_name_Hall '-C 2yc'
_symmetry_space_group_name_H-M 'C 1 2/c 1'
_atom_sites_solution_hydrogens geom
_atom_sites_solution_primary direct
_atom_sites_solution_secondary difmap
_audit_creation_method 'enCIFer editing of SHELXL97 CIF output'
_cell_angle_alpha 90.00
_cell_angle_beta 128.647(2)
_cell_angle_gamma 90.00
_cell_formula_units_Z 4
_cell_length_a 19.569(2)
_cell_length_b 13.306(2)
_cell_length_c 13.617(2)
_cell_measurement_reflns_used 2502
_cell_measurement_temperature 150(2)
_cell_measurement_theta_max 27.55
_cell_measurement_theta_min 2.65
_cell_volume 2769.2(7)
_computing_cell_refinement 'Bruker SAINT version 6.36A (Bruker, 2000)'
_computing_data_collection 'Bruker SMART version 5.625 (Bruker, 2001)'
_computing_data_reduction 'Bruker SAINT; SHELXTL (Sheldrick, 2008)'
_computing_molecular_graphics 'Bruker SHELXTL'
_computing_publication_material 'enCIFer(Allen et al.,2004);PLATON(Spek,2003)'
_computing_structure_refinement 'SHELXL97 (Sheldrick, 2008)'
_computing_structure_solution 'SHELXS97 (Sheldrick, 2008)'
_diffrn_ambient_temperature 150(2)
_diffrn_measured_fraction_theta_full 0.988
_diffrn_measured_fraction_theta_max 0.987
_diffrn_measurement_device_type 'Bruker SMART APEX CCD area detector'
_diffrn_measurement_method \w
_diffrn_radiation_monochromator graphite
_diffrn_radiation_source 'normal-focus sealed tube'
_diffrn_radiation_type MoK\a
_diffrn_radiation_wavelength 0.71073
_diffrn_reflns_av_R_equivalents 0.025
_diffrn_reflns_av_sigmaI/netI 0.063
_diffrn_reflns_limit_h_max 25
_diffrn_reflns_limit_h_min -25
_diffrn_reflns_limit_k_max 9
_diffrn_reflns_limit_k_min -17
_diffrn_reflns_limit_l_max 16
_diffrn_reflns_limit_l_min -17
_diffrn_reflns_number 8568
_diffrn_reflns_theta_full 27.50
_diffrn_reflns_theta_max 27.53
_diffrn_reflns_theta_min 2.03
_diffrn_standards_decay_% 0
_diffrn_standards_number 0
_exptl_absorpt_coefficient_mu 1.614
_exptl_absorpt_correction_T_max 1.000
_exptl_absorpt_correction_T_min 0.795
_exptl_absorpt_correction_type multi-scan
_exptl_absorpt_process_details '(SADABS version 2.10; Bruker, 2003)'
_exptl_crystal_colour ORANGE
_exptl_crystal_density_diffrn 2.102
_exptl_crystal_density_method 'not measured'
_exptl_crystal_description NEEDLE
_exptl_crystal_F_000 1724
_exptl_crystal_size_max 0.253
_exptl_crystal_size_mid 0.099
_exptl_crystal_size_min 0.042
_refine_diff_density_max 0.81
_refine_diff_density_min -0.58
_refine_diff_density_rms 0.10
_refine_ls_extinction_method none
_refine_ls_goodness_of_fit_ref 0.93
_refine_ls_hydrogen_treatment constr
_refine_ls_matrix_type full
_refine_ls_number_parameters 213
_refine_ls_number_reflns 3155
_refine_ls_number_restraints 1
_refine_ls_restrained_S_all 0.93
_refine_ls_R_factor_all 0.0422
_refine_ls_R_factor_gt 0.0315
_refine_ls_shift/su_max 0.004
_refine_ls_shift/su_mean 0.000
_refine_ls_structure_factor_coef Fsqd
_refine_ls_weighting_details 'calc w=1/[\s^2^(Fo^2^)+(0.0225P)^2^] where P=(Fo^2^+2Fc^2^)/3'
_refine_ls_weighting_scheme calc
_refine_ls_wR_factor_gt 0.0661
_refine_ls_wR_factor_ref 0.0687
_reflns_number_gt 2512
_reflns_number_total 3155
_reflns_threshold_expression >2\s(I)
_cod_data_source_file ic800422g-file001_06.cif
_cod_data_source_block compound_6_zrf6cu
_cod_depositor_comments
;
The following automatic conversions were performed:
'_symmetry_cell_setting' value 'Monoclinic' changed to 'monoclinic'
according to '/home/saulius/struct/CIF-dictionaries/cif_core.dic'
dictionary named 'cif_core.dic' version 2.4.1 from 2010-06-29.

Automatic conversion script
Id: cif_fix_enum 1527 2010-12-29 10:47:43Z saulius 
;
_cod_original_cell_volume 2769(1)
_cod_database_code 4305428

loop_
_symmetry_equiv_pos_as_xyz
'x, y, z'
'-x, y, -z+1/2'
'x+1/2, y+1/2, z'
'-x+1/2, y+1/2, -z+1/2'
'-x, -y, -z'
'x, -y, z-1/2'
'-x+1/2, -y+1/2, -z'
'x+1/2, -y+1/2, z-1/2'

loop_
_atom_site_label
_atom_site_type_symbol
_atom_site_fract_x
_atom_site_fract_y
_atom_site_fract_z
_atom_site_U_iso_or_equiv
_atom_site_adp_type
_atom_site_occupancy
_atom_site_symmetry_multiplicity
_atom_site_calc_flag
_atom_site_refinement_flags
_atom_site_disorder_assembly
_atom_site_disorder_group
Cu1 Cu 0.5000 0.5000 0.5000 0.01775(13) Uani 1 2 d S . .
O1 O 0.61778(12) 0.54940(17) 0.62603(18) 0.0223(5) Uani 1 1 d . . .
O2 O 0.51203(12) 0.52641(17) 0.37203(18) 0.0214(5) Uani 1 1 d . . .
N1 N 0.65065(15) 0.59852(19) 0.7318(2) 0.0169(5) Uani 1 1 d . . .
N2 N 0.57784(15) 0.58883(19) 0.4075(2) 0.0188(5) Uani 1 1 d . . .
C1 C 0.60080(19) 0.6587(2) 0.7431(3) 0.0203(7) Uani 1 1 d . . .
H1A H 0.5426 0.6600 0.6770 0.024 Uiso 1 1 calc R . .
C2 C 0.63876(17) 0.7181(2) 0.8481(3) 0.0194(6) Uani 1 1 d . . .
H2A H 0.6037 0.7600 0.8546 0.023 Uiso 1 1 calc R . .
C3 C 0.72913(17) 0.7163(2) 0.9452(2) 0.0154(6) Uani 1 1 d . . .
C4 C 0.77674(18) 0.6480(2) 0.9315(3) 0.0196(6) Uani 1 1 d . . .
H4A H 0.8366 0.6413 0.9957 0.024 Uiso 1 1 calc R . .
C5 C 0.73719(18) 0.5905(2) 0.8254(3) 0.0197(6) Uani 1 1 d . . .
H5A H 0.7703 0.5458 0.8181 0.024 Uiso 1 1 calc R . .
C6 C 0.65681(19) 0.5494(2) 0.4566(3) 0.0218(7) Uani 1 1 d . . .
H6A H 0.6651 0.4802 0.4655 0.026 Uiso 1 1 calc R . .
C7 C 0.72484(19) 0.6119(2) 0.4934(3) 0.0211(7) Uani 1 1 d . . .
H7A H 0.7791 0.5844 0.5267 0.025 Uiso 1 1 calc R . .
C8 C 0.71406(17) 0.7154(2) 0.4819(2) 0.0180(6) Uani 1 1 d . . .
C9 C 0.63162(19) 0.7524(2) 0.4337(3) 0.0259(7) Uani 1 1 d . . .
H9A H 0.6216 0.8214 0.4258 0.031 Uiso 1 1 calc R . .
C10 C 0.56560(19) 0.6873(2) 0.3983(3) 0.0250(7) Uani 1 1 d . . .
H10A H 0.5112 0.7127 0.3671 0.030 Uiso 1 1 calc R . .
Zr1 Zr 0.460774(17) 0.01272(2) 0.34114(2) 0.01548(9) Uani 1 1 d . . .
F1 F 0.57210(10) 0.00212(13) 0.34299(14) 0.0231(4) Uani 1 1 d . . .
F2 F 0.42840(10) 0.01510(13) 0.46503(14) 0.0216(4) Uani 1 1 d . . .
F3 F 0.44655(11) -0.13362(14) 0.33022(17) 0.0303(4) Uani 1 1 d . . .
F4 F 0.33735(10) 0.04911(15) 0.22783(15) 0.0281(4) Uani 1 1 d . . .
F5 F 0.50098(11) 0.15494(13) 0.38198(16) 0.0260(4) Uani 1 1 d . . .
O1S O 0.58135(15) 0.32453(18) 0.5488(2) 0.0328(6) Uani 1 1 d D . .
H1S H 0.568(2) 0.2638(10) 0.534(3) 0.039 Uiso 1 1 d D . .
C1S C 0.6589(2) 0.3215(3) 0.6781(3) 0.0301(8) Uani 1 1 d . . .
H1SA H 0.7076 0.3471 0.6849 0.045 Uiso 1 1 calc R . .
H1SB H 0.6706 0.2534 0.7078 0.045 Uiso 1 1 calc R . .
H1SC H 0.6504 0.3620 0.7280 0.045 Uiso 1 1 calc R . .

loop_
_atom_site_aniso_label
_atom_site_aniso_U_11
_atom_site_aniso_U_22
_atom_site_aniso_U_33
_atom_site_aniso_U_23
_atom_site_aniso_U_13
_atom_site_aniso_U_12
Cu1 0.0165(2) 0.0233(3) 0.0128(2) -0.0046(2) 0.0089(2) -0.0080(2)
O1 0.0162(10) 0.0345(13) 0.0152(10) -0.0119(10) 0.0093(9) -0.0093(10)
O2 0.0190(10) 0.0287(13) 0.0181(10) -0.0037(10) 0.0123(9) -0.0090(10)
N1 0.0172(12) 0.0182(14) 0.0152(12) -0.0051(10) 0.0100(11) -0.0057(10)
N2 0.0168(12) 0.0254(15) 0.0149(12) -0.0003(11) 0.0102(11) -0.0037(11)
C1 0.0140(15) 0.0230(17) 0.0180(15) -0.0013(13) 0.0070(14) 0.0007(13)
C2 0.0158(14) 0.0194(16) 0.0200(15) -0.0024(13) 0.0097(13) 0.0019(13)
C3 0.0169(14) 0.0149(15) 0.0134(13) 0.0005(12) 0.0090(13) -0.0017(12)
C4 0.0121(14) 0.0228(17) 0.0185(15) -0.0018(13) 0.0069(13) -0.0015(12)
C5 0.0145(14) 0.0224(17) 0.0206(15) -0.0023(13) 0.0102(13) 0.0017(13)
C6 0.0249(16) 0.0190(16) 0.0257(16) -0.0016(14) 0.0179(14) -0.0009(14)
C7 0.0184(15) 0.0240(18) 0.0243(16) 0.0028(14) 0.0151(14) 0.0024(13)
C8 0.0158(14) 0.0240(18) 0.0160(14) 0.0027(13) 0.0108(13) 0.0008(13)
C9 0.0234(16) 0.0186(17) 0.0356(18) 0.0072(15) 0.0183(15) 0.0043(14)
C10 0.0175(15) 0.0270(18) 0.0311(17) 0.0052(15) 0.0155(15) 0.0024(14)
Zr1 0.01245(14) 0.01800(16) 0.01526(14) 0.00011(12) 0.00830(12) -0.00020(12)
F1 0.0131(8) 0.0361(11) 0.0180(8) -0.0005(8) 0.0088(7) 0.0000(8)
F2 0.0152(8) 0.0311(11) 0.0188(8) 0.0031(8) 0.0108(7) 0.0031(8)
F3 0.0330(10) 0.0217(10) 0.0359(11) -0.0030(9) 0.0214(9) -0.0028(9)
F4 0.0167(9) 0.0441(12) 0.0212(9) 0.0019(9) 0.0106(8) 0.0059(9)
F5 0.0248(9) 0.0200(10) 0.0288(10) 0.0029(8) 0.0147(9) -0.0004(8)
O1S 0.0342(13) 0.0295(14) 0.0256(12) -0.0056(12) 0.0143(11) -0.0063(12)
C1S 0.0289(18) 0.031(2) 0.0273(17) 0.0032(16) 0.0160(16) 0.0046(16)

loop_
_atom_type_symbol
_atom_type_description
_atom_type_scat_dispersion_real
_atom_type_scat_dispersion_imag
_atom_type_scat_source
C C 0.0033 0.0016 'International Tables Vol C Tables 4.2.6.8 and 6.1.1.4'
Cu Cu 0.3201 1.2651 'International Tables Vol C Tables 4.2.6.8 and 6.1.1.4'
F F 0.0171 0.0103 'International Tables Vol C Tables 4.2.6.8 and 6.1.1.4'
N N 0.0061 0.0033 'International Tables Vol C Tables 4.2.6.8 and 6.1.1.4'
O O 0.0106 0.0060 'International Tables Vol C Tables 4.2.6.8 and 6.1.1.4'
Zr Zr -2.9673 0.5597 'International Tables Vol C Tables 4.2.6.8 and 6.1.1.4'
H H 0.0000 0.0000 'International Tables Vol C Tables 4.2.6.8 and 6.1.1.4'

loop_
_geom_angle_atom_site_label_1
_geom_angle_atom_site_label_2
_geom_angle_atom_site_label_3
_geom_angle
_geom_angle_site_symmetry_1
_geom_angle_site_symmetry_3
_geom_angle_publ_flag
O1 Cu1 O2 89.40(8) . . ?
O1 Cu1 O1S 83.19(8) . . ?
O2 Cu1 O1S 89.65(8) . . ?
N1 O1 Cu1 129.17(16) . . ?
N2 O2 Cu1 114.72(15) . . ?
O1 N1 C1 121.6(2) . . ?
O1 N1 C5 117.4(2) . . ?
C1 N1 C5 120.8(2) . . ?
C10 N2 O2 120.1(2) . . ?
C10 N2 C6 121.0(3) . . ?
O2 N2 C6 118.8(2) . . ?
N1 C1 C2 120.1(3) . . ?
N1 C1 H1A 116 . . ?
C2 C1 H1A 123 . . ?
C1 C2 C3 121.1(3) . . ?
C1 C2 H2A 119.5 . . ?
C3 C2 H2A 119.5 . . ?
C4 C3 C2 116.1(2) . . ?
C4 C3 C3 122.5(3) . 7_667 ?
C2 C3 C3 121.4(3) . 7_667 ?
C5 C4 C3 121.3(3) . . ?
C5 C4 H4A 119.3 . . ?
C3 C4 H4A 119.3 . . ?
N1 C5 C4 120.3(3) . . ?
N1 C5 H5A 119.9 . . ?
C4 C5 H5A 119.9 . . ?
N2 C6 C7 119.7(3) . . ?
N2 C6 H6A 120.1 . . ?
C7 C6 H6A 120.1 . . ?
C6 C7 C8 121.1(3) . . ?
C6 C7 H7A 119.5 . . ?
C8 C7 H7A 119.5 . . ?
C7 C8 C9 116.9(3) . . ?
C7 C8 C8 122.2(3) . 7_666 ?
C9 C8 C8 120.9(3) . 7_666 ?
C10 C9 C8 120.0(3) . . ?
C10 C9 H9A 120.0 . . ?
C8 C9 H9A 120.0 . . ?
N2 C10 C9 121.2(3) . . ?
N2 C10 H10A 119.4 . . ?
C9 C10 H10A 119.4 . . ?
F4 Zr1 F3 98.04(8) . . ?
F4 Zr1 F5 93.62(8) . . ?
F3 Zr1 F5 168.09(7) . . ?
F4 Zr1 F2 77.86(6) . . ?
F3 Zr1 F2 88.66(7) . . ?
F5 Zr1 F2 91.46(7) . . ?
F4 Zr1 F2 144.42(6) . 5_656 ?
F3 Zr1 F2 84.77(7) . 5_656 ?
F5 Zr1 F2 84.34(7) . 5_656 ?
F2 Zr1 F2 66.71(7) . 5_656 ?
F4 Zr1 F1 139.95(6) . . ?
F3 Zr1 F1 91.74(7) . . ?
F5 Zr1 F1 80.77(7) . . ?
F2 Zr1 F1 141.42(6) . . ?
F2 Zr1 F1 74.91(6) 5_656 . ?
F4 Zr1 F1 76.98(6) . 2_655 ?
F3 Zr1 F1 85.54(7) . 2_655 ?
F5 Zr1 F1 99.49(7) . 2_655 ?
F2 Zr1 F1 153.09(6) . 2_655 ?
F2 Zr1 F1 138.47(6) 5_656 2_655 ?
Zr1 Zr1 Zr1 140.874(17) 5_656 2_655 ?
Zr1 F1 Zr1 114.33(7) . 2_655 ?
Zr1 F2 Zr1 113.29(7) . 5_656 ?
C1S O1S Cu1 109.82(19) . . ?
C1S O1S H1S 102(2) . . ?
Cu1 O1S H1S 137(2) . . ?
O1S C1S H1SA 109.5 . . ?
O1S C1S H1SB 109.5 . . ?
H1SA C1S H1SB 109.5 . . ?
O1S C1S H1SC 109.5 . . ?
H1SA C1S H1SC 109.5 . . ?
H1SB C1S H1SC 109.5 . . ?

loop_
_geom_bond_atom_site_label_1
_geom_bond_atom_site_label_2
_geom_bond_distance
_geom_bond_site_symmetry_2
_geom_bond_publ_flag
Cu1 O1 1.9362(19) . ?
Cu1 O2 1.9308(18) . ?
Cu1 O1S 2.666(3) . ?
O1 N1 1.326(3) . ?
O2 N2 1.343(3) . ?
N1 C1 1.344(4) . ?
N1 C5 1.345(3) . ?
N2 C10 1.323(4) . ?
N2 C6 1.349(4) . ?
C1 C2 1.375(4) . ?
C1 H1A 0.9100 . ?
C2 C3 1.398(4) . ?
C2 H2A 0.9300 . ?
C3 C4 1.395(4) . ?
C3 C3 1.476(5) 7_667 ?
C4 C5 1.368(4) . ?
C4 H4A 0.9300 . ?
C5 H5A 0.9300 . ?
C6 C7 1.372(4) . ?
C6 H6A 0.9300 . ?
C7 C8 1.387(4) . ?
C7 H7A 0.9300 . ?
C8 C9 1.398(4) . ?
C8 C8 1.484(5) 7_666 ?
C9 C10 1.369(4) . ?
C9 H9A 0.9300 . ?
C10 H10A 0.9300 . ?
Zr1 F1 2.1674(15) . ?
Zr1 F1 2.1692(16) 2_655 ?
Zr1 F2 2.1409(15) . ?
Zr1 F2 2.1581(16) 5_656 ?
Zr1 F3 1.9594(18) . ?
Zr1 F4 1.9478(16) . ?
Zr1 F5 1.9908(18) . ?
Zr1 Zr1 3.5908(8) 5_656 ?
Zr1 Zr1 3.6437(6) 2_655 ?
O1S C1S 1.438(4) . ?
O1S H1S 0.836(10) . ?
C1S H1SA 0.9600 . ?
C1S H1SB 0.9600 . ?
C1S H1SC 0.9600 . ?
